data_7046793
loop_
_publ_author_name
'Robles-Mar\'in, Elvis'
'Mondrag\'on, Alexander'
'Mart\'inez-Alanis, Paulina R'
'Aull\'on, Gabriel'
'Flores-Alamo, Marcos'
'Castillo, Ivan'

_publ_section_title
;
 Easily reduced bis-pincer (NS<sub>2</sub>)<sub>2</sub>molybdenum(iv) to
 (NHS<sub>2</sub>)<sub>2</sub>Mo(ii) by alcohols vs. redox-inert
 (NS<sub>2</sub>)(NHS<sub>2</sub>)iron(iii) complexes.
;
_journal_issue 32
_journal_name_full 'Dalton transactions (Cambridge, England : 2003)'
_journal_page_first 10932
_journal_page_last 10940
_journal_paper_doi 10.1039/c8dt01562g
_journal_volume 47
_journal_year 2018
_chemical_formula_moiety 'C72 H60 F24 Mo N2 S4'
_chemical_formula_sum 'C72 H60 F24 Mo N2 S4'
_chemical_formula_weight 1633.4
_space_group_IT_number 15
_space_group_name_Hall '-C 2yc'
_space_group_name_H-M_alt 'C 1 2/c 1'
_symmetry_cell_setting monoclinic
_symmetry_Int_Tables_number 15
_symmetry_space_group_name_Hall '-C 2yc'
_symmetry_space_group_name_H-M 'C 1 2/c 1'
_atom_sites_solution_hydrogens mixed
_audit_conform_dict_location ftp://ftp.iucr.org/pub/cif_core.dic
_audit_conform_dict_name cif_core.dic
_audit_conform_dict_version 2.4.3
_audit_creation_date 2017-05-12T12:31:36-00:00
_audit_creation_method 'WinGX routine CIF_UPDATE'
_audit_update_record
;
2017-06-02 deposited with the CCDC.
2018-06-21 downloaded from the CCDC.
;
_cell_angle_alpha 90
_cell_angle_beta 110.286(14)
_cell_angle_gamma 90
_cell_formula_units_Z 4
_cell_length_a 14.936(2)
_cell_length_b 31.764(3)
_cell_length_c 19.023(2)
_cell_measurement_reflns_used 3289
_cell_measurement_temperature 130(2)
_cell_measurement_theta_max 25.203
_cell_measurement_theta_min 3.611
_cell_volume 8465.2(18)
_computing_cell_refinement
;
        CrysAlisPro, Agilent Technologies,
        Version 1.171.36.32 (release 02-08-2013 CrysAlis171 .NET)
        (compiled Aug  2 2013,16:46:58)
;
_computing_data_collection
;
        CrysAlisPro, Agilent Technologies,
        Version 1.171.36.32 (release 02-08-2013 CrysAlis171 .NET)
        (compiled Aug  2 2013,16:46:58)
;
_computing_data_reduction
;
        CrysAlisPro, Agilent Technologies,
        Version 1.171.36.32 (release 02-08-2013 CrysAlis171 .NET)
        (compiled Aug  2 2013,16:46:58)
;
_computing_molecular_graphics
;
          'Ortep-3 for Windows (Farrugia, 1997)'
      L. J. Farrugia, J. Appl. Crystallogr., 1997, 30, 565.
;
_computing_publication_material
;    
        'WinGX publication routines (Farrugia, 1999)'                 
    L. J. Farrugia, J. Appl. Crystallogr., 1999, 32, 837-838.
;
_computing_structure_refinement
;
      'SHELXL-2014 (Sheldrick, 2015)'
      Sheldrick, G. M. (2015). Acta Cryst. C71, 3--8.
;
_computing_structure_solution
;
      'SHELXT (Sheldrick, 2015)'
      Sheldrick, G. M. (2015). Acta Cryst. A71, 3--8.
;
_diffrn_ambient_temperature 130(2)
_diffrn_detector_area_resol_mean 10.4685
_diffrn_measured_fraction_theta_full 0.997
_diffrn_measured_fraction_theta_max 0.87
_diffrn_measurement_device_type 'Xcalibur, Atlas, Gemini'
_diffrn_measurement_method '\w scans'
_diffrn_orient_matrix_UB_11 -0.0154575
_diffrn_orient_matrix_UB_12 -0.0212698
_diffrn_orient_matrix_UB_13 -0.0043788
_diffrn_orient_matrix_UB_21 0.0481979
_diffrn_orient_matrix_UB_22 -0.0068004
_diffrn_orient_matrix_UB_23 0.0125795
_diffrn_orient_matrix_UB_31 0.0006342
_diffrn_orient_matrix_UB_32 -0.000173
_diffrn_orient_matrix_UB_33 0.0374591
_diffrn_radiation_monochromator graphite
_diffrn_radiation_type MoK\a
_diffrn_radiation_wavelength 0.71073
_diffrn_reflns_av_R_equivalents 0.1223
_diffrn_reflns_av_unetI/netI 0.2195
_diffrn_reflns_Laue_measured_fraction_full 0.997
_diffrn_reflns_Laue_measured_fraction_max 0.87
_diffrn_reflns_limit_h_max 18
_diffrn_reflns_limit_h_min -19
_diffrn_reflns_limit_k_max 43
_diffrn_reflns_limit_k_min -43
_diffrn_reflns_limit_l_max 24
_diffrn_reflns_limit_l_min -26
_diffrn_reflns_number 28100
_diffrn_reflns_point_group_measured_fraction_full 0.997
_diffrn_reflns_point_group_measured_fraction_max 0.87
_diffrn_reflns_theta_full 25.242
_diffrn_reflns_theta_max 29.429
_diffrn_reflns_theta_min 3.521
_exptl_absorpt_coefficient_mu 0.343
_exptl_absorpt_correction_T_max 0.983
_exptl_absorpt_correction_T_min 0.91
_exptl_absorpt_correction_type analytical
_exptl_absorpt_process_details
;
        CrysAlisPro, Agilent Technologies,
        Version 1.171.36.32 (release 02-08-2013 CrysAlis171 .NET)
        (compiled Aug  2 2013,16:46:58)
Analytical numeric absorption correction using a multifaceted crystal
                        model based on expressions derived by R.C. Clark & J.S.
        (Clark, R. C. & Reid, J. S. (1995). Acta Cryst. A51, 887-897)
;
_exptl_crystal_colour colourless
_exptl_crystal_density_diffrn 1.282
_exptl_crystal_description needle
_exptl_crystal_F_000 3312
_exptl_crystal_size_max 0.44
_exptl_crystal_size_mid 0.12
_exptl_crystal_size_min 0.05
_refine_diff_density_max 1.322
_refine_diff_density_min -1.663
_refine_diff_density_rms 0.127
_refine_ls_extinction_method none
_refine_ls_goodness_of_fit_ref 0.897
_refine_ls_hydrogen_treatment mixed
_refine_ls_matrix_type full
_refine_ls_number_parameters 466
_refine_ls_number_reflns 10203
_refine_ls_number_restraints 10
_refine_ls_restrained_S_all 0.899
_refine_ls_R_factor_all 0.194
_refine_ls_R_factor_gt 0.1136
_refine_ls_shift/su_max 0
_refine_ls_shift/su_mean 0
_refine_ls_structure_factor_coef Fsqd
_refine_ls_weighting_details 'w=1/[\s^2^(Fo^2^)+(0.1706P)^2^] where P=(Fo^2^+2Fc^2^)/3'
_refine_ls_weighting_scheme calc
_refine_ls_wR_factor_gt 0.2934
_refine_ls_wR_factor_ref 0.3413
_reflns_Friedel_coverage 0
_reflns_number_gt 3553
_reflns_number_total 10203
_reflns_threshold_expression 'I > 2\s(I)'
_cod_data_source_file c8dt01562g2.cif
_cod_data_source_block CCDC-3-pinzaMob5-070217_sq
_cod_depositor_comments 'Adding full bibliography for 7046791--7046793.cif.'
_cod_original_cell_volume 8465.2(19)
_cod_original_sg_symbol_H-M 'C 2/c'
_cod_database_code 7046793
_shelx_estimated_absorpt_t_min 0.864
_shelx_estimated_absorpt_t_max 0.983

loop_
_symmetry_equiv_pos_as_xyz
'x, y, z'
'-x, y, -z+1/2'
'x+1/2, y+1/2, z'
'-x+1/2, y+1/2, -z+1/2'
'-x, -y, -z'
'x, -y, z-1/2'
'-x+1/2, -y+1/2, -z'
'x+1/2, -y+1/2, z-1/2'

loop_
_atom_site_label
_atom_site_type_symbol
_atom_site_fract_x
_atom_site_fract_y
_atom_site_fract_z
_atom_site_U_iso_or_equiv
_atom_site_adp_type
_atom_site_occupancy
_atom_site_site_symmetry_order
_atom_site_calc_flag
_atom_site_refinement_flags_posn
_atom_site_refinement_flags_adp
_atom_site_refinement_flags_occupancy
_atom_site_disorder_assembly
_atom_site_disorder_group
Mo1 Mo 0.5 0.55293(3) 0.75 0.0635(4) Uani 1 2 d S T P . .
S1 S 0.64433(11) 0.59072(4) 0.78708(8) 0.0470(4) Uani 1 1 d . . . . .
S2 S 0.50906(11) 0.50698(5) 0.65634(8) 0.0484(4) Uani 1 1 d . . . . .
F1 F 0.5872(4) 0.67984(17) 1.0554(3) 0.1071(18) Uani 1 1 d . . . . .
F2 F 0.6553(4) 0.73847(16) 1.0597(3) 0.1101(18) Uani 1 1 d . . . . .
F3 F 0.7248(4) 0.69296(17) 1.1391(3) 0.1077(17) Uani 1 1 d . . . . .
N1 N 0.6100(3) 0.58710(14) 0.6131(3) 0.0478(12) Uani 1 1 d D . . . .
C1 C 0.6263(4) 0.64350(17) 0.7536(3) 0.0449(13) Uani 1 1 d . . . . .
C2 C 0.5839(4) 0.65385(17) 0.6781(3) 0.0458(14) Uani 1 1 d . . . . .
C3 C 0.5753(5) 0.69590(17) 0.6546(4) 0.0552(16) Uani 1 1 d . . . . .
H3 H 0.550418 0.702474 0.602675 0.066 Uiso 1 1 calc R U . . .
C4 C 0.6032(6) 0.7280(2) 0.7074(4) 0.073(2) Uani 1 1 d . . . . .
C5 C 0.6442(6) 0.7184(2) 0.7814(4) 0.071(2) Uani 1 1 d . . . . .
H5 H 0.664175 0.740763 0.816587 0.085 Uiso 1 1 calc R U . . .
C6 C 0.6583(5) 0.6768(2) 0.8076(4) 0.0594(17) Uani 1 1 d . . . . .
C7 C 0.7084(5) 0.66941(19) 0.8871(4) 0.0577(17) Uani 1 1 d . . . . .
C8 C 0.7972(5) 0.6493(2) 0.9148(4) 0.0656(18) Uani 1 1 d . . . . .
H8 H 0.823811 0.636848 0.881047 0.079 Uiso 1 1 calc R U . . .
C9 C 0.8458(6) 0.6477(2) 0.9905(4) 0.071(2) Uani 1 1 d . . . . .
C10 C 0.8064(6) 0.6626(2) 1.0422(4) 0.072(2) Uani 1 1 d . . . . .
H10 H 0.83875 0.659478 1.0946 0.086 Uiso 1 1 calc R U . . .
C11 C 0.7197(6) 0.6820(2) 1.0149(4) 0.070(2) Uani 1 1 d . . . . .
C12 C 0.6732(5) 0.6860(2) 0.9388(4) 0.0666(19) Uani 1 1 d . . . . .
H12 H 0.614482 0.70092 0.921489 0.08 Uiso 1 1 calc R U . . .
C13 C 0.5885(8) 0.7744(2) 0.6798(5) 0.111(4) Uani 1 1 d . . . . .
H13A H 0.645726 0.784304 0.670727 0.166 Uiso 1 1 calc R U . . .
H13B H 0.577076 0.792136 0.717995 0.166 Uiso 1 1 calc R U . . .
H13C H 0.533429 0.776085 0.633134 0.166 Uiso 1 1 calc R U . . .
C14 C 0.9407(7) 0.6287(4) 1.0172(5) 0.098(3) Uani 1 1 d D . . . .
C15 C 0.6696(7) 0.6996(3) 1.0649(5) 0.082(2) Uani 1 1 d . . . . .
C16 C 0.4606(4) 0.55109(18) 0.5247(3) 0.0451(14) Uani 1 1 d . . . . .
C17 C 0.5418(4) 0.62087(16) 0.6179(3) 0.0459(14) Uani 1 1 d . . . . .
H17A H 0.487292 0.607304 0.62733 0.055 Uiso 1 1 calc R U . . .
H17B H 0.516323 0.635229 0.568791 0.055 Uiso 1 1 calc R U . . .
C18 C 0.5648(5) 0.5592(2) 0.5434(3) 0.0557(16) Uani 1 1 d . . . . .
H18A H 0.574532 0.572821 0.499787 0.067 Uiso 1 1 calc R U . . .
H18B H 0.598665 0.531818 0.551652 0.067 Uiso 1 1 calc R U . . .
C19 C 0.4275(5) 0.52645(17) 0.5709(3) 0.0463(14) Uani 1 1 d . . . . .
C20 C 0.3971(5) 0.56649(18) 0.4565(3) 0.0515(15) Uani 1 1 d . . . . .
H20 H 0.421835 0.582766 0.42556 0.062 Uiso 1 1 calc R U . . .
C21 C 0.3020(5) 0.5591(2) 0.4330(3) 0.0591(17) Uani 1 1 d . . . . .
C22 C 0.2679(5) 0.5347(2) 0.4796(4) 0.0579(16) Uani 1 1 d . . . . .
H22 H 0.201537 0.52884 0.464671 0.07 Uiso 1 1 calc R U . . .
C23 C 0.3293(4) 0.51887(18) 0.5472(3) 0.0473(14) Uani 1 1 d . . . . .
C24 C 0.2826(4) 0.4922(2) 0.5903(3) 0.0494(15) Uani 1 1 d . . . . .
C25 C 0.3188(5) 0.45210(18) 0.6167(3) 0.0492(15) Uani 1 1 d . . . . .
H25 H 0.377337 0.442821 0.612779 0.059 Uiso 1 1 calc R U . . .
C26 C 0.2695(6) 0.4267(2) 0.6480(4) 0.071(2) Uani 1 1 d . . . . .
C27 C 0.1811(5) 0.4408(3) 0.6552(4) 0.067(2) Uani 1 1 d . . . . .
H27 H 0.146788 0.42298 0.677032 0.08 Uiso 1 1 calc R U . . .
C28 C 0.1488(5) 0.4786(3) 0.6311(3) 0.0601(17) Uani 1 1 d . . . . .
C29 C 0.1993(5) 0.5052(2) 0.5983(3) 0.0562(16) Uani 1 1 d . . . . .
H29 H 0.175088 0.532441 0.581642 0.067 Uiso 1 1 calc R U . . .
C30 C 0.2362(6) 0.5735(2) 0.3553(4) 0.077(2) Uani 1 1 d . . . . .
H30A H 0.255255 0.601693 0.344849 0.115 Uiso 1 1 calc R U . . .
H30B H 0.170087 0.574329 0.35415 0.115 Uiso 1 1 calc R U . . .
H30C H 0.241137 0.55376 0.31728 0.115 Uiso 1 1 calc R U . . .
C31 C 0.3055(9) 0.3853(3) 0.6758(6) 0.107(4) Uani 1 1 d D . . . .
C32 C 0.0564(6) 0.4936(3) 0.6369(5) 0.098(3) Uani 1 1 d D . . . .
C33 C 0.7019(4) 0.6064(2) 0.6115(4) 0.0577(17) Uani 1 1 d . . . . .
H33A H 0.686466 0.626142 0.568633 0.069 Uiso 1 1 calc R U . . .
H33B H 0.731045 0.623029 0.657893 0.069 Uiso 1 1 calc R U . . .
C34 C 0.7745(5) 0.5750(2) 0.6050(4) 0.0669(19) Uani 1 1 d . . . . .
H34 H 0.745295 0.557997 0.558348 0.08 Uiso 1 1 calc R U . . .
C35 C 0.8021(6) 0.5457(3) 0.6725(5) 0.094(3) Uani 1 1 d . . . . .
H35A H 0.832581 0.562016 0.718356 0.141 Uiso 1 1 calc R U . . .
H35B H 0.846818 0.524335 0.667382 0.141 Uiso 1 1 calc R U . . .
H35C H 0.744828 0.53186 0.675362 0.141 Uiso 1 1 calc R U . . .
C36 C 0.8616(7) 0.5991(4) 0.5994(7) 0.129(4) Uani 1 1 d . . . . .
H36A H 0.845314 0.61137 0.549304 0.194 Uiso 1 1 calc R U . . .
H36B H 0.91529 0.579615 0.608477 0.194 Uiso 1 1 calc R U . . .
H36C H 0.879378 0.621565 0.637053 0.194 Uiso 1 1 calc R U . . .
F4 F 0.9787(7) 0.6245(4) 1.0906(6) 0.123(2) Uani 0.703(8) 1 d . . P A 1
F5 F 1.0089(6) 0.6564(3) 1.0100(6) 0.123(2) Uani 0.703(8) 1 d . . P A 1
F6 F 0.9467(8) 0.5935(5) 0.9828(10) 0.123(2) Uani 0.703(8) 1 d . . P A 1
F7 F 0.3659(9) 0.3842(3) 0.7464(7) 0.1347(19) Uani 0.633(10) 1 d D . P B 1
F8 F 0.2598(9) 0.3553(3) 0.6956(9) 0.1347(19) Uani 0.633(10) 1 d D . P B 1
F9 F 0.3762(10) 0.3699(3) 0.6532(8) 0.1347(19) Uani 0.633(10) 1 d . . P B 1
F10 F 0.0580(7) 0.5365(4) 0.6450(7) 0.0974(15) Uani 0.597(17) 1 d D . P C 1
F11 F -0.0121(7) 0.4882(5) 0.5655(6) 0.0974(15) Uani 0.597(17) 1 d . . P C 1
F12 F 0.0376(7) 0.4796(5) 0.6947(6) 0.0974(15) Uani 0.597(17) 1 d D . P C 1
F4P F 0.9449(14) 0.5969(8) 1.0759(13) 0.123(2) Uani 0.297(8) 1 d . . P A 2
F5P F 1.0104(13) 0.6465(7) 1.0651(16) 0.123(2) Uani 0.297(8) 1 d D . P A 2
F6P F 0.968(2) 0.6017(13) 0.978(2) 0.123(2) Uani 0.297(8) 1 d . . P A 2
F7P F 0.3863(14) 0.3961(6) 0.7351(11) 0.1347(19) Uani 0.367(10) 1 d D . P B 2
F8P F 0.2313(14) 0.3670(5) 0.6898(16) 0.1347(19) Uani 0.367(10) 1 d D . P B 2
F9P F 0.3013(18) 0.3637(5) 0.6166(14) 0.1347(19) Uani 0.367(10) 1 d . . P B 2
F10P F 0.0619(10) 0.5310(6) 0.6728(9) 0.0974(15) Uani 0.403(17) 1 d D . P C 2
F11P F -0.0209(11) 0.4957(7) 0.5818(8) 0.0974(15) Uani 0.403(17) 1 d D . P C 2
F12P F 0.0203(11) 0.4642(7) 0.6723(8) 0.0974(15) Uani 0.403(17) 1 d . . P C 2
H1 H 0.613(7) 0.568(2) 0.652(3) 0.117 Uiso 1 1 d D U . . .

loop_
_atom_site_aniso_label
_atom_site_aniso_U_11
_atom_site_aniso_U_22
_atom_site_aniso_U_33
_atom_site_aniso_U_23
_atom_site_aniso_U_13
_atom_site_aniso_U_12
Mo1 0.0542(6) 0.0659(6) 0.0649(6) 0 0.0139(5) 0
S1 0.0375(9) 0.0460(8) 0.0472(9) 0.0018(6) 0.0015(7) -0.0035(6)
S2 0.0413(9) 0.0514(9) 0.0469(9) -0.0027(6) 0.0082(7) 0.0031(6)
F1 0.099(4) 0.129(4) 0.103(4) -0.046(3) 0.047(3) -0.053(3)
F2 0.157(6) 0.073(3) 0.114(4) -0.016(3) 0.064(4) 0.003(3)
F3 0.117(5) 0.131(4) 0.063(3) -0.025(3) 0.016(3) -0.006(3)
N1 0.032(3) 0.049(3) 0.059(3) -0.007(2) 0.012(2) -0.003(2)
C1 0.028(3) 0.047(3) 0.055(4) -0.005(3) 0.009(3) -0.004(2)
C2 0.030(3) 0.050(3) 0.048(3) -0.005(3) 0.001(3) 0.002(2)
C3 0.062(4) 0.041(3) 0.058(4) -0.002(3) 0.014(3) -0.008(3)
C4 0.077(5) 0.046(4) 0.081(6) 0.008(3) 0.007(4) -0.015(3)
C5 0.077(5) 0.048(4) 0.072(5) 0.002(3) 0.005(4) -0.009(3)
C6 0.051(4) 0.061(4) 0.054(4) -0.002(3) 0.003(3) -0.008(3)
C7 0.057(4) 0.050(4) 0.055(4) -0.010(3) 0.005(3) -0.015(3)
C8 0.046(4) 0.059(4) 0.077(5) -0.013(3) 0.002(4) -0.010(3)
C9 0.065(5) 0.064(4) 0.067(5) -0.004(4) 0.002(4) -0.001(4)
C10 0.059(5) 0.074(5) 0.067(5) -0.006(4) 0.002(4) -0.012(4)
C11 0.070(5) 0.063(4) 0.066(5) -0.017(4) 0.011(4) -0.029(4)
C12 0.058(5) 0.053(4) 0.076(5) -0.016(3) 0.007(4) -0.018(3)
C13 0.143(10) 0.048(4) 0.114(7) -0.003(4) 0.010(7) -0.006(5)
C14 0.082(7) 0.119(8) 0.065(6) -0.013(5) -0.011(5) -0.006(6)
C15 0.086(6) 0.088(6) 0.070(6) -0.028(4) 0.023(5) -0.025(5)
C16 0.031(3) 0.059(4) 0.038(3) -0.010(3) 0.001(3) 0.000(3)
C17 0.034(3) 0.040(3) 0.059(4) 0.003(3) 0.011(3) 0.000(2)
C18 0.053(4) 0.065(4) 0.047(4) -0.004(3) 0.015(3) 0.001(3)
C19 0.055(4) 0.049(3) 0.035(3) -0.001(2) 0.015(3) -0.007(3)
C20 0.054(4) 0.049(3) 0.054(4) -0.012(3) 0.022(3) -0.010(3)
C21 0.057(5) 0.068(4) 0.039(4) -0.010(3) 0.001(3) -0.008(3)
C22 0.042(4) 0.072(4) 0.053(4) 0.000(3) 0.009(3) -0.004(3)
C23 0.045(4) 0.055(3) 0.039(3) 0.000(3) 0.011(3) -0.006(3)
C24 0.041(4) 0.067(4) 0.033(3) -0.004(3) 0.004(3) -0.002(3)
C25 0.046(4) 0.052(4) 0.048(4) 0.000(3) 0.013(3) 0.000(3)
C26 0.086(6) 0.061(5) 0.060(5) 0.005(3) 0.016(4) -0.012(4)
C27 0.050(4) 0.099(6) 0.048(4) -0.012(4) 0.014(3) -0.036(4)
C28 0.044(4) 0.092(5) 0.039(4) -0.008(3) 0.007(3) -0.016(4)
C29 0.048(4) 0.067(4) 0.046(4) -0.012(3) 0.007(3) 0.000(3)
C30 0.072(6) 0.084(5) 0.058(5) 0.015(4) 0.002(4) 0.001(4)
C31 0.157(11) 0.089(7) 0.105(8) -0.018(6) 0.082(8) -0.017(7)
C32 0.040(5) 0.178(10) 0.069(6) -0.030(6) 0.011(4) -0.019(5)
C33 0.030(3) 0.072(4) 0.070(5) 0.008(3) 0.016(3) -0.004(3)
C34 0.042(4) 0.071(4) 0.086(5) 0.008(4) 0.020(4) 0.008(3)
C35 0.062(5) 0.118(7) 0.093(6) 0.013(5) 0.017(5) 0.034(5)
C36 0.067(6) 0.153(9) 0.196(12) 0.016(8) 0.082(8) 0.000(6)
F4 0.063(3) 0.142(5) 0.133(4) -0.012(4) -0.005(3) 0.015(3)
F5 0.063(3) 0.142(5) 0.133(4) -0.012(4) -0.005(3) 0.015(3)
F6 0.063(3) 0.142(5) 0.133(4) -0.012(4) -0.005(3) 0.015(3)
F7 0.153(5) 0.068(3) 0.201(5) 0.053(3) 0.085(5) 0.008(3)
F8 0.153(5) 0.068(3) 0.201(5) 0.053(3) 0.085(5) 0.008(3)
F9 0.153(5) 0.068(3) 0.201(5) 0.053(3) 0.085(5) 0.008(3)
F10 0.0459(19) 0.201(4) 0.046(4) -0.020(3) 0.017(2) -0.007(2)
F11 0.0459(19) 0.201(4) 0.046(4) -0.020(3) 0.017(2) -0.007(2)
F12 0.0459(19) 0.201(4) 0.046(4) -0.020(3) 0.017(2) -0.007(2)
F4P 0.063(3) 0.142(5) 0.133(4) -0.012(4) -0.005(3) 0.015(3)
F5P 0.063(3) 0.142(5) 0.133(4) -0.012(4) -0.005(3) 0.015(3)
F6P 0.063(3) 0.142(5) 0.133(4) -0.012(4) -0.005(3) 0.015(3)
F7P 0.153(5) 0.068(3) 0.201(5) 0.053(3) 0.085(5) 0.008(3)
F8P 0.153(5) 0.068(3) 0.201(5) 0.053(3) 0.085(5) 0.008(3)
F9P 0.153(5) 0.068(3) 0.201(5) 0.053(3) 0.085(5) 0.008(3)
F10P 0.0459(19) 0.201(4) 0.046(4) -0.020(3) 0.017(2) -0.007(2)
F11P 0.0459(19) 0.201(4) 0.046(4) -0.020(3) 0.017(2) -0.007(2)
F12P 0.0459(19) 0.201(4) 0.046(4) -0.020(3) 0.017(2) -0.007(2)

loop_
_atom_type_symbol
_atom_type_description
_atom_type_scat_dispersion_real
_atom_type_scat_dispersion_imag
_atom_type_scat_source
C C 0.0033 0.0016 'International Tables Vol C Tables 4.2.6.8 and 6.1.1.4'
H H 0 0 'International Tables Vol C Tables 4.2.6.8 and 6.1.1.4'
F F 0.0171 0.0103 'International Tables Vol C Tables 4.2.6.8 and 6.1.1.4'
Mo Mo -1.6832 0.6857 'International Tables Vol C Tables 4.2.6.8 and 6.1.1.4'
N N 0.0061 0.0033 'International Tables Vol C Tables 4.2.6.8 and 6.1.1.4'
S S 0.1246 0.1234 'International Tables Vol C Tables 4.2.6.8 and 6.1.1.4'

loop_
_exptl_crystal_face_index_h
_exptl_crystal_face_index_k
_exptl_crystal_face_index_l
_exptl_crystal_face_perp_dist
-17 23 1 0.0538
17 -23 -1 0.0538
-7 -1 27 0.2154
7 1 -27 0.2154
10 38 2 0.0323
-10 -38 -2 0.0323
-2 44 2 0.0262
2 -44 -2 0.0262

loop_
_geom_angle_atom_site_label_1
_geom_angle_atom_site_label_2
_geom_angle_atom_site_label_3
_geom_angle
_geom_angle_site_symmetry_1
_geom_angle_site_symmetry_3
S2 Mo1 S2 102.94(8) . 2_656
S2 Mo1 S1 104.91(6) . .
S2 Mo1 S1 112.24(5) 2_656 .
S2 Mo1 S1 112.24(5) . 2_656
S2 Mo1 S1 104.92(6) 2_656 2_656
S1 Mo1 S1 118.61(8) . 2_656
C1 S1 Mo1 111.33(19) . .
C19 S2 Mo1 106.12(19) . .
C17 N1 C33 110.5(4) . .
C17 N1 C18 111.0(5) . .
C33 N1 C18 110.2(5) . .
C17 N1 H1 105(6) . .
C33 N1 H1 118(6) . .
C18 N1 H1 102(6) . .
C2 C1 C6 118.9(5) . .
C2 C1 S1 123.3(4) . .
C6 C1 S1 117.8(5) . .
C1 C2 C3 120.8(5) . .
C1 C2 C17 122.4(5) . .
C3 C2 C17 116.7(5) . .
C4 C3 C2 119.9(6) . .
C4 C3 H3 120.1 . .
C2 C3 H3 120.1 . .
C5 C4 C3 119.8(6) . .
C5 C4 C13 121.5(7) . .
C3 C4 C13 118.6(7) . .
C4 C5 C6 122.6(7) . .
C4 C5 H5 118.7 . .
C6 C5 H5 118.7 . .
C5 C6 C1 117.9(6) . .
C5 C6 C7 118.9(6) . .
C1 C6 C7 123.2(6) . .
C12 C7 C8 117.1(7) . .
C12 C7 C6 119.8(7) . .
C8 C7 C6 122.8(7) . .
C9 C8 C7 119.9(7) . .
C9 C8 H8 120 . .
C7 C8 H8 120 . .
C8 C9 C10 122.0(7) . .
C8 C9 C14 118.5(8) . .
C10 C9 C14 119.5(7) . .
C11 C10 C9 117.5(7) . .
C11 C10 H10 121.2 . .
C9 C10 H10 121.2 . .
C10 C11 C12 120.6(8) . .
C10 C11 C15 122.7(8) . .
C12 C11 C15 116.7(8) . .
C7 C12 C11 122.6(8) . .
C7 C12 H12 118.7 . .
C11 C12 H12 118.7 . .
C4 C13 H13A 109.5 . .
C4 C13 H13B 109.5 . .
H13A C13 H13B 109.5 . .
C4 C13 H13C 109.5 . .
H13A C13 H13C 109.5 . .
H13B C13 H13C 109.5 . .
F5P C14 F6P 111.9(18) . .
F6 C14 F4 111.2(11) . .
F6 C14 F5 108.1(11) . .
F4 C14 F5 96.2(8) . .
F5P C14 C9 121.8(13) . .
F6P C14 C9 122.3(16) . .
F6 C14 C9 113.8(9) . .
F4 C14 C9 114.8(9) . .
F5 C14 C9 111.2(9) . .
F5P C14 F4P 87.3(17) . .
F6P C14 F4P 93(2) . .
C9 C14 F4P 108.9(11) . .
F2 C15 F1 109.2(8) . .
F2 C15 F3 104.9(6) . .
F1 C15 F3 105.1(7) . .
F2 C15 C11 115.2(7) . .
F1 C15 C11 112.0(6) . .
F3 C15 C11 109.7(8) . .
C19 C16 C20 120.4(5) . .
C19 C16 C18 121.1(5) . .
C20 C16 C18 118.4(5) . .
N1 C17 C2 115.2(5) . .
N1 C17 H17A 108.5 . .
C2 C17 H17A 108.5 . .
N1 C17 H17B 108.5 . .
C2 C17 H17B 108.5 . .
H17A C17 H17B 107.5 . .
C16 C18 N1 114.3(5) . .
C16 C18 H18A 108.7 . .
N1 C18 H18A 108.7 . .
C16 C18 H18B 108.7 . .
N1 C18 H18B 108.7 . .
H18A C18 H18B 107.6 . .
C16 C19 C23 117.2(5) . .
C16 C19 S2 119.7(5) . .
C23 C19 S2 123.2(4) . .
C21 C20 C16 122.8(6) . .
C21 C20 H20 118.6 . .
C16 C20 H20 118.6 . .
C20 C21 C22 117.2(6) . .
C20 C21 C30 121.0(6) . .
C22 C21 C30 121.5(6) . .
C23 C22 C21 121.2(6) . .
C23 C22 H22 119.4 . .
C21 C22 H22 119.4 . .
C22 C23 C19 121.2(5) . .
C22 C23 C24 115.1(5) . .
C19 C23 C24 123.6(5) . .
C29 C24 C25 119.0(6) . .
C29 C24 C23 120.1(6) . .
C25 C24 C23 120.6(5) . .
C26 C25 C24 119.6(6) . .
C26 C25 H25 120.2 . .
C24 C25 H25 120.2 . .
C25 C26 C27 120.6(7) . .
C25 C26 C31 120.7(8) . .
C27 C26 C31 118.8(7) . .
C28 C27 C26 119.1(6) . .
C28 C27 H27 120.5 . .
C26 C27 H27 120.5 . .
C27 C28 C29 120.8(7) . .
C27 C28 C32 120.0(7) . .
C29 C28 C32 119.2(7) . .
C24 C29 C28 121.0(6) . .
C24 C29 H29 119.5 . .
C28 C29 H29 119.5 . .
C21 C30 H30A 109.5 . .
C21 C30 H30B 109.5 . .
H30A C30 H30B 109.5 . .
C21 C30 H30C 109.5 . .
H30A C30 H30C 109.5 . .
H30B C30 H30C 109.5 . .
F8 C31 F7 86.0(11) . .
F9P C31 F8P 98.4(16) . .
F8 C31 F9 111.9(9) . .
F7 C31 F9 88.9(12) . .
F9P C31 F7P 127.1(16) . .
F8P C31 F7P 119.4(18) . .
F8 C31 C26 127.2(11) . .
F9P C31 C26 105.2(11) . .
F7 C31 C26 115.2(9) . .
F8P C31 C26 103.7(11) . .
F9 C31 C26 116.0(8) . .
F7P C31 C26 100.4(10) . .
F11P C32 F10P 104.4(13) . .
F11P C32 F12P 92.4(13) . .
F10P C32 F12P 108.4(9) . .
F12 C32 F10 104.2(8) . .
F12 C32 F11 118.6(10) . .
F10 C32 F11 102.1(10) . .
F11P C32 C28 123.7(10) . .
F12 C32 C28 115.2(9) . .
F10P C32 C28 114.7(9) . .
F12P C32 C28 110.4(10) . .
F10 C32 C28 110.1(8) . .
F11 C32 C28 105.7(8) . .
C34 C33 N1 114.5(5) . .
C34 C33 H33A 108.6 . .
N1 C33 H33A 108.6 . .
C34 C33 H33B 108.6 . .
N1 C33 H33B 108.6 . .
H33A C33 H33B 107.6 . .
C33 C34 C35 109.1(6) . .
C33 C34 C36 108.9(6) . .
C35 C34 C36 111.8(7) . .
C33 C34 H34 109 . .
C35 C34 H34 109 . .
C36 C34 H34 109 . .
C34 C35 H35A 109.5 . .
C34 C35 H35B 109.5 . .
H35A C35 H35B 109.5 . .
C34 C35 H35C 109.5 . .
H35A C35 H35C 109.5 . .
H35B C35 H35C 109.5 . .
C34 C36 H36A 109.5 . .
C34 C36 H36B 109.5 . .
H36A C36 H36B 109.5 . .
C34 C36 H36C 109.5 . .
H36A C36 H36C 109.5 . .
H36B C36 H36C 109.5 . .

loop_
_geom_bond_atom_site_label_1
_geom_bond_atom_site_label_2
_geom_bond_distance
_geom_bond_site_symmetry_2
Mo1 S2 2.3432(16) .
Mo1 S2 2.3432(16) 2_656
Mo1 S1 2.3519(15) .
Mo1 S1 2.3520(15) 2_656
S1 C1 1.780(6) .
S2 C19 1.770(6) .
F1 C15 1.337(9) .
F2 C15 1.251(10) .
F3 C15 1.382(9) .
N1 C17 1.505(7) .
N1 C33 1.514(7) .
N1 C18 1.544(8) .
N1 H1 0.94(2) .
C1 C2 1.393(8) .
C1 C6 1.438(8) .
C2 C3 1.400(8) .
C2 C17 1.517(8) .
C3 C4 1.392(9) .
C3 H3 0.95 .
C4 C5 1.359(9) .
C4 C13 1.555(10) .
C5 C6 1.402(9) .
C5 H5 0.95 .
C6 C7 1.456(9) .
C7 C12 1.370(9) .
C7 C8 1.400(9) .
C8 C9 1.372(10) .
C8 H8 0.95 .
C9 C10 1.393(11) .
C9 C14 1.459(13) .
C10 C11 1.363(11) .
C10 H10 0.95 .
C11 C12 1.376(10) .
C11 C15 1.507(11) .
C12 H12 0.95 .
C13 H13A 0.98 .
C13 H13B 0.98 .
C13 H13C 0.98 .
C14 F5P 1.256(16) .
C14 F6P 1.30(4) .
C14 F6 1.313(19) .
C14 F4 1.319(12) .
C14 F5 1.388(13) .
C14 F4P 1.49(3) .
C16 C19 1.389(8) .
C16 C20 1.404(8) .
C16 C18 1.493(8) .
C17 H17A 0.99 .
C17 H17B 0.99 .
C18 H18A 0.99 .
C18 H18B 0.99 .
C19 C23 1.398(8) .
C20 C21 1.353(9) .
C20 H20 0.95 .
C21 C22 1.400(9) .
C21 C30 1.534(9) .
C22 C23 1.390(8) .
C22 H22 0.95 .
C23 C24 1.508(8) .
C24 C29 1.368(9) .
C24 C25 1.407(8) .
C25 C26 1.360(9) .
C25 H25 0.95 .
C26 C27 1.445(11) .
C26 C31 1.450(13) .
C27 C28 1.316(10) .
C27 H27 0.95 .
C28 C29 1.413(9) .
C28 C32 1.501(11) .
C29 H29 0.95 .
C30 H30A 0.98 .
C30 H30B 0.98 .
C30 H30C 0.98 .
C31 F8 1.299(12) .
C31 F9P 1.30(2) .
C31 F7 1.333(13) .
C31 F8P 1.356(16) .
C31 F9 1.361(15) .
C31 F7P 1.380(17) .
C32 F11P 1.263(14) .
C32 F12 1.304(11) .
C32 F10P 1.358(15) .
C32 F12P 1.37(2) .
C32 F10 1.370(13) .
C32 F11 1.399(15) .
C33 C34 1.510(9) .
C33 H33A 0.99 .
C33 H33B 0.99 .
C34 C35 1.524(11) .
C34 C36 1.544(11) .
C34 H34 1 .
C35 H35A 0.98 .
C35 H35B 0.98 .
C35 H35C 0.98 .
C36 H36A 0.98 .
C36 H36B 0.98 .
C36 H36C 0.98 .

loop_
_geom_torsion_atom_site_label_1
_geom_torsion_atom_site_label_2
_geom_torsion_atom_site_label_3
_geom_torsion_atom_site_label_4
_geom_torsion
Mo1 S1 C1 C2 -56.5(5)
Mo1 S1 C1 C6 124.3(4)
C6 C1 C2 C3 2.0(9)
S1 C1 C2 C3 -177.2(5)
C6 C1 C2 C17 -175.5(5)
S1 C1 C2 C17 5.3(8)
C1 C2 C3 C4 -4.4(10)
C17 C2 C3 C4 173.3(6)
C2 C3 C4 C5 4.1(11)
C2 C3 C4 C13 -177.3(7)
C3 C4 C5 C6 -1.4(13)
C13 C4 C5 C6 -180.0(8)
C4 C5 C6 C1 -1.0(11)
C4 C5 C6 C7 176.1(7)
C2 C1 C6 C5 0.7(9)
S1 C1 C6 C5 179.9(5)
C2 C1 C6 C7 -176.2(6)
S1 C1 C6 C7 3.0(9)
C5 C6 C7 C12 58.8(9)
C1 C6 C7 C12 -124.3(7)
C5 C6 C7 C8 -114.6(8)
C1 C6 C7 C8 62.3(9)
C12 C7 C8 C9 -1.3(9)
C6 C7 C8 C9 172.3(6)
C7 C8 C9 C10 5.1(10)
C7 C8 C9 C14 -176.4(7)
C8 C9 C10 C11 -4.6(11)
C14 C9 C10 C11 176.9(8)
C9 C10 C11 C12 0.5(10)
C9 C10 C11 C15 -179.8(7)
C8 C7 C12 C11 -2.8(9)
C6 C7 C12 C11 -176.6(6)
C10 C11 C12 C7 3.3(10)
C15 C11 C12 C7 -176.5(6)
C8 C9 C14 F5P 132(2)
C10 C9 C14 F5P -50(2)
C8 C9 C14 F6P -24(2)
C10 C9 C14 F6P 155(2)
C8 C9 C14 F6 -43.8(14)
C10 C9 C14 F6 134.8(11)
C8 C9 C14 F4 -173.5(9)
C10 C9 C14 F4 5.1(14)
C8 C9 C14 F5 78.7(10)
C10 C9 C14 F5 -102.8(10)
C8 C9 C14 F4P -129.4(12)
C10 C9 C14 F4P 49.2(14)
C10 C11 C15 F2 118.1(9)
C12 C11 C15 F2 -62.2(9)
C10 C11 C15 F1 -116.3(9)
C12 C11 C15 F1 63.4(10)
C10 C11 C15 F3 0.0(10)
C12 C11 C15 F3 179.7(6)
C33 N1 C17 C2 -49.0(6)
C18 N1 C17 C2 -171.6(5)
C1 C2 C17 N1 -57.8(7)
C3 C2 C17 N1 124.6(6)
C19 C16 C18 N1 -68.4(7)
C20 C16 C18 N1 116.1(6)
C17 N1 C18 C16 -36.6(7)
C33 N1 C18 C16 -159.3(5)
C20 C16 C19 C23 -1.5(8)
C18 C16 C19 C23 -176.9(5)
C20 C16 C19 S2 179.5(4)
C18 C16 C19 S2 4.1(7)
Mo1 S2 C19 C16 98.2(4)
Mo1 S2 C19 C23 -80.7(5)
C19 C16 C20 C21 1.3(9)
C18 C16 C20 C21 176.8(5)
C16 C20 C21 C22 -0.6(9)
C16 C20 C21 C30 -175.0(6)
C20 C21 C22 C23 0.3(9)
C30 C21 C22 C23 174.6(6)
C21 C22 C23 C19 -0.6(10)
C21 C22 C23 C24 -178.5(6)
C16 C19 C23 C22 1.2(8)
S2 C19 C23 C22 -179.9(5)
C16 C19 C23 C24 179.0(5)
S2 C19 C23 C24 -2.1(8)
C22 C23 C24 C29 -45.1(8)
C19 C23 C24 C29 137.0(6)
C22 C23 C24 C25 129.1(6)
C19 C23 C24 C25 -48.8(8)
C29 C24 C25 C26 1.6(9)
C23 C24 C25 C26 -172.7(6)
C24 C25 C26 C27 -0.8(10)
C24 C25 C26 C31 -179.9(7)
C25 C26 C27 C28 -0.1(10)
C31 C26 C27 C28 179.0(8)
C26 C27 C28 C29 0.2(10)
C26 C27 C28 C32 179.1(6)
C25 C24 C29 C28 -1.4(9)
C23 C24 C29 C28 172.8(5)
C27 C28 C29 C24 0.5(9)
C32 C28 C29 C24 -178.3(6)
C25 C26 C31 F8 -168.0(11)
C27 C26 C31 F8 12.9(16)
C25 C26 C31 F9P -66.6(15)
C27 C26 C31 F9P 114.3(13)
C25 C26 C31 F7 86.9(11)
C27 C26 C31 F7 -92.1(11)
C25 C26 C31 F8P -169.5(15)
C27 C26 C31 F8P 11.5(17)
C25 C26 C31 F9 -15.0(14)
C27 C26 C31 F9 166.0(10)
C25 C26 C31 F7P 66.6(13)
C27 C26 C31 F7P -112.4(12)
C27 C28 C32 F11P -104.4(15)
C29 C28 C32 F11P 74.5(15)
C27 C28 C32 F12 32.8(13)
C29 C28 C32 F12 -148.4(10)
C27 C28 C32 F10P 126.1(12)
C29 C28 C32 F10P -55.1(13)
C27 C28 C32 F12P 3.2(13)
C29 C28 C32 F12P -178.0(10)
C27 C28 C32 F10 150.3(9)
C29 C28 C32 F10 -30.9(11)
C27 C28 C32 F11 -100.2(11)
C29 C28 C32 F11 78.7(11)
C17 N1 C33 C34 -178.7(5)
C18 N1 C33 C34 -55.7(7)
N1 C33 C34 C35 -60.9(8)
N1 C33 C34 C36 176.8(7)
